data_2202510
loop_
_publ_author_name
'M. Iqbal Choudhary'
'Kirshina Devkota'
'Shazia Anjum'
'Azhar Abdul Rahman'
'Hoong-Kun Fun'
Atta-ur-Rahman

_publ_section_title
;
 20-Dimethylamino-3\a-methylamino-5\a-pregnane
;
_journal_issue 11
_journal_name_full 'Acta Crystallographica Section E'
_journal_page_first o1682
_journal_page_last o1684
_journal_paper_doi 10.1107/S1600536803021810
_journal_volume 59
_journal_year 2003
_chemical_formula_iupac 'C24 H44 N2'
_chemical_formula_moiety 'C24 H44 N2'
_chemical_formula_sum 'C24 H44 N2'
_chemical_formula_weight 360.61
_chemical_melting_point 445.5(15)
_chemical_name_common 'Pachysamine A'
_chemical_name_systematic
;
[17-(1-Dimethylamino-ethyl)-10,13-dimethyl-hexadecahydro-cyclopenta[a]
phenanthren-3-yl]-methyl-amine
;
_space_group_IT_number 4
_symmetry_cell_setting monoclinic
_symmetry_space_group_name_Hall 'P 2yb'
_symmetry_space_group_name_H-M 'P 1 21 1'
_atom_sites_solution_hydrogens geom
_atom_sites_solution_primary direct
_atom_sites_solution_secondary difmap
_audit_creation_method SHELXL-97
_cell_angle_alpha 90.00
_cell_angle_beta 97.015(5)
_cell_angle_gamma 90.00
_cell_formula_units_Z 2
_cell_length_a 12.664(3)
_cell_length_b 6.4003(15)
_cell_length_c 13.801(3)
_cell_measurement_reflns_used 2500
_cell_measurement_temperature 293(2)
_cell_measurement_theta_max 27.5
_cell_measurement_theta_min 1.5
_cell_volume 1110.2(4)
_computing_cell_refinement 'SAINT (Siemens, 1996)'
_computing_data_collection 'SMART (Siemens, 1996)'
_computing_data_reduction SAINT
_computing_molecular_graphics SHELXTL
_computing_publication_material
;
SHELXTL, PARST (Nardelli, 1995) and PLATON (Spek, 2003)
;
_computing_structure_refinement SHELXTL
_computing_structure_solution 'SHELXTL (Sheldrick, 1997)'
_diffrn_ambient_temperature 293(2)
_diffrn_detector_area_resol_mean 8.33
_diffrn_measured_fraction_theta_full 0.996
_diffrn_measured_fraction_theta_max 0.996
_diffrn_measurement_device_type 'Siemmens SMART CCD area-detector'
_diffrn_measurement_method \w
_diffrn_radiation_monochromator graphite
_diffrn_radiation_source 'fine-focus sealed tube'
_diffrn_radiation_type MoK\a
_diffrn_radiation_wavelength 0.71073
_diffrn_reflns_av_R_equivalents 0.0211
_diffrn_reflns_av_sigmaI/netI 0.0244
_diffrn_reflns_limit_h_max 11
_diffrn_reflns_limit_h_min -16
_diffrn_reflns_limit_k_max 8
_diffrn_reflns_limit_k_min -8
_diffrn_reflns_limit_l_max 17
_diffrn_reflns_limit_l_min -17
_diffrn_reflns_number 7516
_diffrn_reflns_theta_full 27.48
_diffrn_reflns_theta_max 27.48
_diffrn_reflns_theta_min 1.49
_diffrn_standards_decay_% 0
_diffrn_standards_number 0
_exptl_absorpt_coefficient_mu 0.062
_exptl_absorpt_correction_T_max 0.9890
_exptl_absorpt_correction_T_min 0.9674
_exptl_absorpt_correction_type multi-scan
_exptl_absorpt_process_details '(SADABS; Sheldrick, 1996)'
_exptl_crystal_colour colourless
_exptl_crystal_density_diffrn 1.079
_exptl_crystal_density_method 'not measured'
_exptl_crystal_description block
_exptl_crystal_F_000 404
_exptl_crystal_size_max 0.54
_exptl_crystal_size_mid 0.35
_exptl_crystal_size_min 0.18
_refine_diff_density_max 0.220
_refine_diff_density_min -0.194
_refine_ls_extinction_method none
_refine_ls_goodness_of_fit_ref 1.048
_refine_ls_hydrogen_treatment mixed
_refine_ls_matrix_type full
_refine_ls_number_parameters 238
_refine_ls_number_reflns 2766
_refine_ls_number_restraints 1
_refine_ls_restrained_S_all 1.047
_refine_ls_R_factor_all 0.0688
_refine_ls_R_factor_gt 0.0580
_refine_ls_shift/su_max 0.001
_refine_ls_shift/su_mean 0.000
_refine_ls_structure_factor_coef Fsqd
_refine_ls_weighting_details 'calc w = 1/[\s^2^(Fo^2^)+(0.0963P)^2^+0.0365P] where P = (Fo^2^+2Fc^2^)/3'
_refine_ls_weighting_scheme calc
_refine_ls_wR_factor_gt 0.1497
_refine_ls_wR_factor_ref 0.1587
_reflns_number_gt 2192
_reflns_number_total 2766
_reflns_threshold_expression I>2\s(I)
_cod_data_source_file ci6279.cif
_cod_data_source_block I
_cod_depositor_comments
;
The following automatic conversions were performed:

'_chemical_melting_point' value '444-447 K' was changed to
'445.5(15)' - the average value was taken and precision was
estimated.

Automatic conversion script
Id: cif_fix_values 1646 2011-03-28 12:23:43Z adriana 

The following automatic conversions were performed:

'_chemical_melting_point' value '444-447 K' was changed to
'445.5(15)' - the average value was taken and precision was
estimated.

Automatic conversion script
Id: cif_fix_values 1715 2011-07-08 13:25:40Z adriana 
;
_cod_original_sg_symbol_H-M 'P 21'
_cod_database_code 2202510

loop_
_symmetry_equiv_pos_as_xyz
'x, y, z'
'-x, y+1/2, -z'

loop_
_atom_site_label
_atom_site_fract_x
_atom_site_fract_y
_atom_site_fract_z
_atom_site_U_iso_or_equiv
_atom_site_adp_type
_atom_site_calc_flag
_atom_site_refinement_flags
_atom_site_occupancy
_atom_site_disorder_assembly
_atom_site_disorder_group
_atom_site_type_symbol
N1 0.9730(2) 0.5665(5) 0.55509(17) 0.0729(7) Uani d . 1 . . N
H1 0.958(3) 0.675(7) 0.521(2) 0.087(12) Uiso d . 1 . . H
N2 0.18598(19) -0.1242(5) 0.92921(18) 0.0780(8) Uani d . 1 . . N
C1 0.6839(2) 0.4974(4) 0.59824(18) 0.0565(6) Uani d . 1 . . C
H1A 0.6202 0.5015 0.5516 0.068 Uiso calc R 1 . . H
H1B 0.6771 0.6042 0.6470 0.068 Uiso calc R 1 . . H
C2 0.7792(2) 0.5484(4) 0.54564(17) 0.0620(7) Uani d . 1 . . C
H2A 0.7809 0.4524 0.4915 0.074 Uiso calc R 1 . . H
H2B 0.7711 0.6886 0.5191 0.074 Uiso calc R 1 . . H
C3 0.8834(2) 0.5346(5) 0.61124(17) 0.0603(7) Uani d . 1 . . C
H3 0.8848 0.6455 0.6603 0.072 Uiso calc R 1 . . H
C4 0.8932(2) 0.3281(5) 0.66320(18) 0.0637(7) Uani d . 1 . . C
H4A 0.9568 0.3288 0.7101 0.076 Uiso calc R 1 . . H
H4B 0.9008 0.2182 0.6162 0.076 Uiso calc R 1 . . H
C5 0.79699(19) 0.2810(5) 0.71627(16) 0.0543(6) Uani d . 1 . . C
H5 0.7927 0.3946 0.7633 0.065 Uiso calc R 1 . . H
C6 0.8123(2) 0.0809(6) 0.7756(2) 0.0752(9) Uani d . 1 . . C
H6A 0.8173 -0.0364 0.7318 0.090 Uiso calc R 1 . . H
H6B 0.8785 0.0890 0.8189 0.090 Uiso calc R 1 . . H
C7 0.7211(2) 0.0446(6) 0.83532(19) 0.0731(9) Uani d . 1 . . C
H7A 0.7304 -0.0899 0.8676 0.088 Uiso calc R 1 . . H
H7B 0.7226 0.1514 0.8853 0.088 Uiso calc R 1 . . H
C8 0.61413(19) 0.0494(4) 0.77268(16) 0.0510(6) Uani d . 1 . . C
H8 0.6107 -0.0690 0.7273 0.061 Uiso calc R 1 . . H
C9 0.60032(18) 0.2527(4) 0.71252(15) 0.0457(5) Uani d . 1 . . C
H9 0.6067 0.3676 0.7598 0.055 Uiso calc R 1 . . H
C10 0.6912(2) 0.2830(4) 0.64841(14) 0.0478(5) Uani d . 1 . . C
C11 0.4885(2) 0.2677(5) 0.65746(17) 0.0586(6) Uani d . 1 . . C
H11A 0.4796 0.4049 0.6277 0.070 Uiso calc R 1 . . H
H11B 0.4817 0.1652 0.6053 0.070 Uiso calc R 1 . . H
C12 0.3998(2) 0.2326(4) 0.72083(19) 0.0562(6) Uani d . 1 . . C
H12A 0.3318 0.2336 0.6799 0.067 Uiso calc R 1 . . H
H12B 0.3997 0.3463 0.7673 0.067 Uiso calc R 1 . . H
C13 0.41254(18) 0.0262(4) 0.77598(15) 0.0474(5) Uani d . 1 . . C
C14 0.52355(18) 0.0293(4) 0.83415(14) 0.0501(6) Uani d . 1 . . C
H14 0.5263 0.1546 0.8752 0.060 Uiso calc R 1 . . H
C15 0.5230(2) -0.1557(6) 0.90295(19) 0.0699(8) Uani d . 1 . . C
H15A 0.5731 -0.1349 0.9612 0.084 Uiso calc R 1 . . H
H15B 0.5408 -0.2840 0.8712 0.084 Uiso calc R 1 . . H
C16 0.4088(2) -0.1621(6) 0.92793(19) 0.0707(8) Uani d . 1 . . C
H16A 0.4069 -0.1245 0.9958 0.085 Uiso calc R 1 . . H
H16B 0.3795 -0.3015 0.9175 0.085 Uiso calc R 1 . . H
C17 0.34384(19) -0.0044(4) 0.86039(15) 0.0531(6) Uani d . 1 . . C
H17 0.3442 0.1284 0.8958 0.064 Uiso calc R 1 . . H
C18 0.3974(2) -0.1580(5) 0.70505(19) 0.0641(7) Uani d . 1 . . C
H18A 0.4504 -0.1524 0.6610 0.096 Uiso calc R 1 . . H
H18B 0.3279 -0.1506 0.6686 0.096 Uiso calc R 1 . . H
H18C 0.4043 -0.2866 0.7411 0.096 Uiso calc R 1 . . H
C19 0.6865(3) 0.1130(5) 0.57007(18) 0.0660(7) Uani d . 1 . . C
H19A 0.7489 0.1209 0.5372 0.099 Uiso calc R 1 . . H
H19B 0.6244 0.1333 0.5237 0.099 Uiso calc R 1 . . H
H19C 0.6831 -0.0217 0.6001 0.099 Uiso calc R 1 . . H
C20 0.2285(2) -0.0729(5) 0.83816(18) 0.0623(7) Uani d . 1 . . C
H20 0.2290 -0.2033 0.8010 0.075 Uiso calc R 1 . . H
C21 0.1607(2) 0.0809(7) 0.7739(2) 0.0883(11) Uani d . 1 . . C
H21A 0.0875 0.0387 0.7687 0.133 Uiso calc R 1 . . H
H21B 0.1836 0.0833 0.7101 0.133 Uiso calc R 1 . . H
H21C 0.1682 0.2179 0.8023 0.133 Uiso calc R 1 . . H
C22 0.1661(3) 0.0548(10) 0.9872(3) 0.1177(17) Uani d . 1 . . C
H22A 0.1437 0.0094 1.0477 0.177 Uiso calc R 1 . . H
H22B 0.1113 0.1389 0.9523 0.177 Uiso calc R 1 . . H
H22C 0.2301 0.1358 1.0002 0.177 Uiso calc R 1 . . H
C23 0.0962(3) -0.2612(9) 0.9149(3) 0.1112(15) Uani d . 1 . . C
H23A 0.0705 -0.2872 0.9764 0.167 Uiso calc R 1 . . H
H23B 0.1169 -0.3909 0.8877 0.167 Uiso calc R 1 . . H
H23C 0.0409 -0.1975 0.8709 0.167 Uiso calc R 1 . . H
C24 1.0740(3) 0.5889(8) 0.6138(2) 0.0938(12) Uani d . 1 . . C
H24A 1.1244 0.6488 0.5752 0.141 Uiso calc R 1 . . H
H24B 1.0989 0.4542 0.6373 0.141 Uiso calc R 1 . . H
H24C 1.0664 0.6786 0.6683 0.141 Uiso calc R 1 . . H

loop_
_atom_site_aniso_label
_atom_site_aniso_U_11
_atom_site_aniso_U_22
_atom_site_aniso_U_33
_atom_site_aniso_U_12
_atom_site_aniso_U_13
_atom_site_aniso_U_23
N1 0.0857(17) 0.0774(19) 0.0582(13) -0.0115(15) 0.0189(12) 0.0103(14)
N2 0.0628(13) 0.101(2) 0.0707(13) -0.0016(15) 0.0124(11) 0.0068(16)
C1 0.0730(16) 0.0430(13) 0.0543(12) 0.0098(12) 0.0112(11) 0.0103(11)
C2 0.0873(18) 0.0454(14) 0.0555(12) 0.0041(13) 0.0179(13) 0.0106(11)
C3 0.0799(17) 0.0563(15) 0.0475(11) -0.0047(14) 0.0190(11) -0.0024(12)
C4 0.0637(14) 0.074(2) 0.0550(12) 0.0060(14) 0.0153(11) 0.0108(14)
C5 0.0594(13) 0.0587(15) 0.0460(10) 0.0083(12) 0.0107(10) 0.0080(12)
C6 0.0605(15) 0.095(2) 0.0716(15) 0.0204(16) 0.0157(13) 0.0376(17)
C7 0.0578(14) 0.096(2) 0.0662(14) 0.0157(15) 0.0099(12) 0.0396(17)
C8 0.0586(13) 0.0504(14) 0.0445(10) 0.0124(11) 0.0083(9) 0.0118(10)
C9 0.0578(13) 0.0376(11) 0.0412(10) 0.0072(10) 0.0047(9) -0.0006(9)
C10 0.0659(13) 0.0378(12) 0.0410(10) 0.0080(10) 0.0110(10) 0.0021(10)
C11 0.0681(15) 0.0523(14) 0.0537(12) 0.0096(13) 0.0007(11) 0.0139(12)
C12 0.0575(14) 0.0469(15) 0.0622(13) 0.0099(12) -0.0005(11) 0.0086(11)
C13 0.0582(12) 0.0397(12) 0.0436(10) 0.0074(11) 0.0032(9) -0.0021(10)
C14 0.0556(12) 0.0515(14) 0.0425(10) 0.0076(12) 0.0038(9) 0.0061(11)
C15 0.0642(15) 0.086(2) 0.0599(13) 0.0104(16) 0.0085(12) 0.0306(16)
C16 0.0617(15) 0.089(2) 0.0610(14) 0.0027(16) 0.0061(12) 0.0228(16)
C17 0.0602(14) 0.0509(14) 0.0476(11) 0.0034(12) 0.0040(10) -0.0034(11)
C18 0.0845(18) 0.0518(15) 0.0577(13) -0.0062(14) 0.0152(13) -0.0080(12)
C19 0.094(2) 0.0513(15) 0.0565(13) -0.0016(15) 0.0246(13) -0.0075(12)
C20 0.0589(14) 0.0659(17) 0.0612(13) 0.0019(13) 0.0036(12) -0.0006(13)
C21 0.0638(17) 0.104(3) 0.0948(19) 0.0047(19) -0.0009(16) 0.022(2)
C22 0.099(3) 0.164(5) 0.099(2) 0.001(3) 0.047(2) -0.027(3)
C23 0.078(2) 0.144(4) 0.113(3) -0.025(3) 0.019(2) 0.025(3)
C24 0.086(2) 0.119(3) 0.0795(18) -0.033(2) 0.0202(17) 0.010(2)

loop_
_atom_type_symbol
_atom_type_description
_atom_type_scat_dispersion_real
_atom_type_scat_dispersion_imag
_atom_type_scat_source
C C 0.0033 0.0000 'International Tables Vol C Tables 4.2.6.8 and 6.1.1.4'
H H 0.0000 0.0000 'International Tables Vol C Tables 4.2.6.8 and 6.1.1.4'
N N 0.0061 0.0000 'International Tables Vol C Tables 4.2.6.8 and 6.1.1.4'

loop_
_geom_angle_atom_site_label_1
_geom_angle_atom_site_label_2
_geom_angle_atom_site_label_3
_geom_angle
_geom_angle_publ_flag
C24 N1 C3 114.2(2) y
C24 N1 H1 111(3) ?
C3 N1 H1 106(2) ?
C23 N2 C22 112.1(3) y
C23 N2 C20 112.9(3) y
C22 N2 C20 114.0(3) y
C2 C1 C10 113.6(2) ?
C2 C1 H1A 108.8 ?
C10 C1 H1A 108.8 ?
C2 C1 H1B 108.8 ?
C10 C1 H1B 108.8 ?
H1A C1 H1B 107.7 ?
C3 C2 C1 112.85(19) ?
C3 C2 H2A 109.0 ?
C1 C2 H2A 109.0 ?
C3 C2 H2B 109.0 ?
C1 C2 H2B 109.0 ?
H2A C2 H2B 107.8 ?
N1 C3 C4 110.6(2) ?
N1 C3 C2 110.58(19) ?
C4 C3 C2 110.7(2) ?
N1 C3 H3 108.3 ?
C4 C3 H3 108.3 ?
C2 C3 H3 108.3 ?
C3 C4 C5 112.3(2) ?
C3 C4 H4A 109.2 ?
C5 C4 H4A 109.2 ?
C3 C4 H4B 109.2 ?
C5 C4 H4B 109.2 ?
H4A C4 H4B 107.9 ?
C6 C5 C4 111.6(2) ?
C6 C5 C10 112.3(2) ?
C4 C5 C10 113.16(18) ?
C6 C5 H5 106.4 ?
C4 C5 H5 106.4 ?
C10 C5 H5 106.4 ?
C7 C6 C5 111.5(2) ?
C7 C6 H6A 109.3 ?
C5 C6 H6A 109.3 ?
C7 C6 H6B 109.3 ?
C5 C6 H6B 109.3 ?
H6A C6 H6B 108.0 ?
C8 C7 C6 111.9(2) ?
C8 C7 H7A 109.2 ?
C6 C7 H7A 109.2 ?
C8 C7 H7B 109.2 ?
C6 C7 H7B 109.2 ?
H7A C7 H7B 107.9 ?
C14 C8 C7 111.39(17) ?
C14 C8 C9 109.23(19) ?
C7 C8 C9 111.0(2) ?
C14 C8 H8 108.4 ?
C7 C8 H8 108.4 ?
C9 C8 H8 108.4 ?
C11 C9 C8 111.0(2) ?
C11 C9 C10 114.63(17) ?
C8 C9 C10 111.74(18) ?
C11 C9 H9 106.3 ?
C8 C9 H9 106.3 ?
C10 C9 H9 106.3 ?
C19 C10 C1 108.78(18) ?
C19 C10 C5 112.3(2) ?
C1 C10 C5 106.4(2) ?
C19 C10 C9 110.3(2) ?
C1 C10 C9 111.27(19) ?
C5 C10 C9 107.72(16) ?
C12 C11 C9 114.19(18) ?
C12 C11 H11A 108.7 ?
C9 C11 H11A 108.7 ?
C12 C11 H11B 108.7 ?
C9 C11 H11B 108.7 ?
H11A C11 H11B 107.6 ?
C11 C12 C13 112.0(2) ?
C11 C12 H12A 109.2 ?
C13 C12 H12A 109.2 ?
C11 C12 H12B 109.2 ?
C13 C12 H12B 109.2 ?
H12A C12 H12B 107.9 ?
C12 C13 C18 110.56(18) ?
C12 C13 C14 106.6(2) ?
C18 C13 C14 112.4(2) ?
C12 C13 C17 116.8(2) ?
C18 C13 C17 110.2(2) ?
C14 C13 C17 99.87(16) ?
C8 C14 C15 118.6(2) ?
C8 C14 C13 114.68(16) ?
C15 C14 C13 104.1(2) ?
C8 C14 H14 106.2 ?
C15 C14 H14 106.2 ?
C13 C14 H14 106.2 ?
C14 C15 C16 103.8(2) ?
C14 C15 H15A 111.0 ?
C16 C15 H15A 111.0 ?
C14 C15 H15B 111.0 ?
C16 C15 H15B 111.0 ?
H15A C15 H15B 109.0 ?
C15 C16 C17 107.2(2) ?
C15 C16 H16A 110.3 ?
C17 C16 H16A 110.3 ?
C15 C16 H16B 110.3 ?
C17 C16 H16B 110.3 ?
H16A C16 H16B 108.5 ?
C20 C17 C16 111.2(2) ?
C20 C17 C13 119.92(19) ?
C16 C17 C13 103.30(19) ?
C20 C17 H17 107.3 ?
C16 C17 H17 107.3 ?
C13 C17 H17 107.3 ?
C13 C18 H18A 109.5 ?
C13 C18 H18B 109.5 ?
H18A C18 H18B 109.5 ?
C13 C18 H18C 109.5 ?
H18A C18 H18C 109.5 ?
H18B C18 H18C 109.5 ?
C10 C19 H19A 109.5 ?
C10 C19 H19B 109.5 ?
H19A C19 H19B 109.5 ?
C10 C19 H19C 109.5 ?
H19A C19 H19C 109.5 ?
H19B C19 H19C 109.5 ?
N2 C20 C21 113.9(2) ?
N2 C20 C17 109.7(2) ?
C21 C20 C17 113.1(3) ?
N2 C20 H20 106.5 ?
C21 C20 H20 106.5 ?
C17 C20 H20 106.5 ?
C20 C21 H21A 109.5 ?
C20 C21 H21B 109.5 ?
H21A C21 H21B 109.5 ?
C20 C21 H21C 109.5 ?
H21A C21 H21C 109.5 ?
H21B C21 H21C 109.5 ?
N2 C22 H22A 109.5 ?
N2 C22 H22B 109.5 ?
H22A C22 H22B 109.5 ?
N2 C22 H22C 109.5 ?
H22A C22 H22C 109.5 ?
H22B C22 H22C 109.5 ?
N2 C23 H23A 109.5 ?
N2 C23 H23B 109.5 ?
H23A C23 H23B 109.5 ?
N2 C23 H23C 109.5 ?
H23A C23 H23C 109.5 ?
H23B C23 H23C 109.5 ?
N1 C24 H24A 109.5 ?
N1 C24 H24B 109.5 ?
H24A C24 H24B 109.5 ?
N1 C24 H24C 109.5 ?
H24A C24 H24C 109.5 ?
H24B C24 H24C 109.5 ?

loop_
_geom_bond_atom_site_label_1
_geom_bond_atom_site_label_2
_geom_bond_site_symmetry_2
_geom_bond_distance
_geom_bond_publ_flag
N1 C24 . 1.436(4) y
N1 C3 . 1.465(3) y
N1 H1 . 0.84(4) ?
N2 C23 . 1.430(5) y
N2 C22 . 1.437(6) y
N2 C20 . 1.464(4) y
C1 C2 . 1.518(4) ?
C1 C10 . 1.534(3) ?
C1 H1A . 0.97 ?
C1 H1B . 0.97 ?
C2 C3 . 1.508(4) ?
C2 H2A . 0.97 ?
C2 H2B . 0.97 ?
C3 C4 . 1.501(4) ?
C3 H3 . 0.98 ?
C4 C5 . 1.526(3) ?
C4 H4A . 0.97 ?
C4 H4B . 0.97 ?
C5 C6 . 1.519(4) ?
C5 C10 . 1.538(3) ?
C5 H5 . 0.98 ?
C6 C7 . 1.517(4) ?
C6 H6A . 0.97 ?
C6 H6B . 0.97 ?
C7 C8 . 1.516(3) ?
C7 H7A . 0.97 ?
C7 H7B . 0.97 ?
C8 C14 . 1.513(3) ?
C8 C9 . 1.542(3) ?
C8 H8 . 0.98 ?
C9 C11 . 1.526(3) ?
C9 C10 . 1.547(3) ?
C9 H9 . 0.98 ?
C10 C19 . 1.530(3) ?
C11 C12 . 1.523(4) ?
C11 H11A . 0.97 ?
C11 H11B . 0.97 ?
C12 C13 . 1.523(3) ?
C12 H12A . 0.97 ?
C12 H12B . 0.97 ?
C13 C18 . 1.529(3) ?
C13 C14 . 1.531(3) ?
C13 C17 . 1.549(3) ?
C14 C15 . 1.519(4) ?
C14 H14 . 0.98 ?
C15 C16 . 1.528(4) ?
C15 H15A . 0.97 ?
C15 H15B . 0.97 ?
C16 C17 . 1.542(4) ?
C16 H16A . 0.97 ?
C16 H16B . 0.97 ?
C17 C20 . 1.520(4) ?
C17 H17 . 0.98 ?
C18 H18A . 0.96 ?
C18 H18B . 0.96 ?
C18 H18C . 0.96 ?
C19 H19A . 0.96 ?
C19 H19B . 0.96 ?
C19 H19C . 0.96 ?
C20 C21 . 1.519(4) ?
C20 H20 . 0.98 ?
C21 H21A . 0.96 ?
C21 H21B . 0.96 ?
C21 H21C . 0.96 ?
C22 H22A . 0.96 ?
C22 H22B . 0.96 ?
C22 H22C . 0.96 ?
C23 H23A . 0.96 ?
C23 H23B . 0.96 ?
C23 H23C . 0.96 ?
C24 H24A . 0.96 ?
C24 H24B . 0.96 ?
C24 H24C . 0.96 ?

loop_
_geom_torsion_atom_site_label_1
_geom_torsion_atom_site_label_2
_geom_torsion_atom_site_label_3
_geom_torsion_atom_site_label_4
_geom_torsion
_geom_torsion_publ_flag
C10 C1 C2 C3 -55.5(3) ?
C24 N1 C3 C4 -66.4(4) y
C24 N1 C3 C2 170.6(3) y
C1 C2 C3 N1 174.9(2) ?
C1 C2 C3 C4 52.0(3) ?
N1 C3 C4 C5 -175.6(2) ?
C2 C3 C4 C5 -52.7(3) ?
C3 C4 C5 C6 -175.1(2) ?
C3 C4 C5 C10 57.1(3) ?
C4 C5 C6 C7 174.9(3) ?
C10 C5 C6 C7 -56.8(3) ?
C5 C6 C7 C8 54.0(4) ?
C6 C7 C8 C14 -175.7(3) ?
C6 C7 C8 C9 -53.7(3) ?
C14 C8 C9 C11 -51.0(2) ?
C7 C8 C9 C11 -174.2(2) ?
C14 C8 C9 C10 179.63(19) ?
C7 C8 C9 C10 56.4(2) ?
C2 C1 C10 C19 -66.2(3) ?
C2 C1 C10 C5 55.0(2) ?
C2 C1 C10 C9 172.0(2) ?
C6 C5 C10 C19 -64.3(3) ?
C4 C5 C10 C19 63.2(3) ?
C6 C5 C10 C1 176.8(2) ?
C4 C5 C10 C1 -55.7(3) ?
C6 C5 C10 C9 57.4(3) ?
C4 C5 C10 C9 -175.1(2) ?
C11 C9 C10 C19 -61.6(3) ?
C8 C9 C10 C19 65.8(2) ?
C11 C9 C10 C1 59.3(3) ?
C8 C9 C10 C1 -173.31(19) ?
C11 C9 C10 C5 175.5(2) ?
C8 C9 C10 C5 -57.1(2) ?
C8 C9 C11 C12 50.9(3) ?
C10 C9 C11 C12 178.6(2) ?
C9 C11 C12 C13 -54.4(3) ?
C11 C12 C13 C18 -66.8(3) ?
C11 C12 C13 C14 55.6(2) ?
C11 C12 C13 C17 166.1(2) ?
C7 C8 C14 C15 -54.5(3) ?
C9 C8 C14 C15 -177.5(2) ?
C7 C8 C14 C13 -178.2(2) ?
C9 C8 C14 C13 58.7(3) ?
C12 C13 C14 C8 -60.3(3) ?
C18 C13 C14 C8 60.9(3) ?
C17 C13 C14 C8 177.8(2) ?
C12 C13 C14 C15 168.5(2) ?
C18 C13 C14 C15 -70.2(2) ?
C17 C13 C14 C15 46.6(2) ?
C8 C14 C15 C16 -163.6(2) ?
C13 C14 C15 C16 -34.7(3) ?
C14 C15 C16 C17 8.9(3) ?
C15 C16 C17 C20 149.6(3) ?
C15 C16 C17 C13 19.7(3) ?
C12 C13 C17 C20 81.4(3) ?
C18 C13 C17 C20 -45.8(3) ?
C14 C13 C17 C20 -164.3(2) ?
C12 C13 C17 C16 -154.2(2) ?
C18 C13 C17 C16 78.5(3) ?
C14 C13 C17 C16 -39.9(2) ?
C23 N2 C20 C21 74.6(4) y
C22 N2 C20 C21 -54.8(4) y
C23 N2 C20 C17 -157.6(3) y
C22 N2 C20 C17 73.1(3) y
C16 C17 C20 N2 50.2(3) ?
C13 C17 C20 N2 170.7(2) ?
C16 C17 C20 C21 178.5(2) ?
C13 C17 C20 C21 -61.0(3) ?

loop_
_cod_related_entry_id
_cod_related_entry_database
_cod_related_entry_code
1 ChemSpider 9591990
